data_7047666
loop_
_publ_author_name
'Tian, Xuerui'
'Hou, Lin'
'Wang, Jiaojiao'
'Xin, Xing'
'Zhang, Heng'
'Ma, Yuan-Yuan'
'Wang, Yali'
'Zhang, Lina'
'Han, Zhangang'

_publ_section_title
;
 Novel fully reduced phosphomolybdates for highly efficient removal of
 inorganic hexavalent chromium and organic dye methylene blue
;
_journal_name_full 'Dalton Transactions'
_journal_paper_doi 10.1039/C8DT03250E
_journal_year 2018
_chemical_formula_moiety 'Mo6 Na2 O38 P4 Sr, C13 H16 N2, H2 O'
_chemical_formula_sum 'C13 H17 Mo6 N2 Na2 O39 P4 Sr'
_chemical_formula_weight 1658.40
_space_group_crystal_system triclinic
_space_group_IT_number 2
_space_group_name_Hall '-P 1'
_space_group_name_H-M_alt 'P -1'
_symmetry_space_group_name_Hall '-P 1'
_symmetry_space_group_name_H-M 'P -1'
_atom_sites_solution_hydrogens mixed
_audit_creation_date 2018-09-16
_audit_creation_method
;
Olex2 1.2
(compiled 2018.05.29 svn.r3508 for OlexSys, GUI svn.r5506)
;
_audit_update_record
;
2018-09-17 deposited with the CCDC.
2018-09-27 downloaded from the CCDC.
;
_cell_angle_alpha 69.457(3)
_cell_angle_beta 72.168(4)
_cell_angle_gamma 69.964(4)
_cell_formula_units_Z 2
_cell_length_a 13.4222(6)
_cell_length_b 13.8149(5)
_cell_length_c 14.9831(6)
_cell_measurement_reflns_used 7870
_cell_measurement_temperature 293(2)
_cell_measurement_theta_max 29.2957
_cell_measurement_theta_min 2.9184
_cell_volume 2388.88(18)
_computing_cell_refinement
;
CrysAlisPro, Agilent Technologies,
Version 1.171.36.21 (release 14-08-2012 CrysAlis171 .NET)
(compiled Sep 14 2012,17:21:16)
;
_computing_data_collection
;
CrysAlisPro, Agilent Technologies,
Version 1.171.36.21 (release 14-08-2012 CrysAlis171 .NET)
(compiled Sep 14 2012,17:21:16)
;
_computing_data_reduction
;
CrysAlisPro, Agilent Technologies,
Version 1.171.36.21 (release 14-08-2012 CrysAlis171 .NET)
(compiled Sep 14 2012,17:21:16)
;
_computing_molecular_graphics 'Olex2 (Dolomanov et al., 2009)'
_computing_publication_material 'Olex2 (Dolomanov et al., 2009)'
_computing_structure_refinement 'ShelXL (Sheldrick, 2015)'
_diffrn_ambient_temperature 293(2)
_diffrn_detector_area_resol_mean 10.2375
_diffrn_measured_fraction_theta_full 0.993
_diffrn_measured_fraction_theta_max 0.993
_diffrn_measurement_details
;
#__ type_ start__ end____ width___ exp.time_
  1 omega  -81.00   18.00   1.0000    5.0000
omega____ theta____ kappa____ phi______ frames
    -      -10.8190  -77.0000 -180.0000 99

#__ type_ start__ end____ width___ exp.time_
  2 omega  -40.00   49.00   1.0000    5.0000
omega____ theta____ kappa____ phi______ frames
    -      -10.8190   57.0000  -30.0000 89

#__ type_ start__ end____ width___ exp.time_
  3 omega  -44.00   51.00   1.0000    5.0000
omega____ theta____ kappa____ phi______ frames
    -      -10.8190   77.0000   60.0000 95
;
_diffrn_measurement_device_type 'Xcalibur, Ruby, Gemini ultra'
_diffrn_measurement_method '\w scans'
_diffrn_orient_matrix_UB_11 0.0482545000
_diffrn_orient_matrix_UB_12 -0.0092678000
_diffrn_orient_matrix_UB_13 0.0154009000
_diffrn_orient_matrix_UB_21 0.0211355000
_diffrn_orient_matrix_UB_22 0.0313257000
_diffrn_orient_matrix_UB_23 -0.0463882000
_diffrn_orient_matrix_UB_31 -0.0231709000
_diffrn_orient_matrix_UB_32 0.0465187000
_diffrn_orient_matrix_UB_33 0.0169217000
_diffrn_radiation_monochromator graphite
_diffrn_radiation_type MoK\a
_diffrn_radiation_wavelength 0.71073
_diffrn_reflns_av_R_equivalents 0.0285
_diffrn_reflns_av_unetI/netI 0.0519
_diffrn_reflns_Laue_measured_fraction_full 0.993
_diffrn_reflns_Laue_measured_fraction_max 0.993
_diffrn_reflns_limit_h_max 15
_diffrn_reflns_limit_h_min -13
_diffrn_reflns_limit_k_max 16
_diffrn_reflns_limit_k_min -15
_diffrn_reflns_limit_l_max 17
_diffrn_reflns_limit_l_min -14
_diffrn_reflns_number 15295
_diffrn_reflns_point_group_measured_fraction_full 0.993
_diffrn_reflns_point_group_measured_fraction_max 0.993
_diffrn_reflns_theta_full 25.009
_diffrn_reflns_theta_max 25.009
_diffrn_reflns_theta_min 2.924
_diffrn_source 'Enhance (Mo) X-ray Source'
_exptl_absorpt_coefficient_mu 2.892
_exptl_absorpt_correction_T_max 1.00000
_exptl_absorpt_correction_T_min 0.81256
_exptl_absorpt_correction_type multi-scan
_exptl_absorpt_process_details
;
CrysAlisPro, Agilent Technologies,
Version 1.171.36.21 (release 14-08-2012 CrysAlis171 .NET)
(compiled Sep 14 2012,17:21:16)
Empirical absorption correction using spherical harmonics,
 implemented in SCALE3 ABSPACK scaling algorithm.
;
_exptl_crystal_colour red
_exptl_crystal_density_diffrn 2.306
_exptl_crystal_description block
_exptl_crystal_F_000 1586
_exptl_crystal_size_max 0.22
_exptl_crystal_size_mid 0.2
_exptl_crystal_size_min 0.15
_refine_diff_density_max 2.740
_refine_diff_density_min -1.767
_refine_diff_density_rms 0.167
_refine_ls_extinction_method none
_refine_ls_goodness_of_fit_ref 1.047
_refine_ls_hydrogen_treatment mixed
_refine_ls_matrix_type full
_refine_ls_number_parameters 626
_refine_ls_number_reflns 8378
_refine_ls_number_restraints 1047
_refine_ls_restrained_S_all 1.034
_refine_ls_R_factor_all 0.0522
_refine_ls_R_factor_gt 0.0422
_refine_ls_shift/su_max 0.001
_refine_ls_shift/su_mean 0.000
_refine_ls_structure_factor_coef Fsqd
_refine_ls_weighting_details 'w=1/[\s^2^(Fo^2^)+(0.0548P)^2^+10.8608P] where P=(Fo^2^+2Fc^2^)/3'
_refine_ls_weighting_scheme calc
_refine_ls_wR_factor_gt 0.1091
_refine_ls_wR_factor_ref 0.1167
_reflns_Friedel_coverage 0.000
_reflns_number_gt 7107
_reflns_number_total 8378
_reflns_threshold_expression 'I > 2\s(I)'
_cod_data_source_file c8dt03250e2.cif
_cod_data_source_block compound-2
_cod_depositor_comments
;

2024-03-12
Z value and formula fixed to values more according to usual
chemical conventions.                 miguel
;
_cod_original_formula_sum 'C26 H34 Mo12 N4 Na4 O78 P8 Sr2'
_cod_original_formula_weight 3316.81
_cod_original_formula_moiety 'Mo12 Na4 O76 P8 Sr2, 2(C13 H16 N2), 2(H2 O)'
_cod_original_formula_units_Z 1
_cod_original_cell_volume 2388.88(19)
_cod_database_code 7047666
_shelx_shelxl_version_number 2018/1
_shelx_space_group_comment
;
The symmetry employed for this shelxl refinement is uniquely defined
by the following loop, which should always be used as a source of
symmetry information in preference to the above space-group names.
They are only intended as comments.
;
_exptl_absorpt_special_details block
_reflns_odcompleteness_completeness 99.30
_reflns_odcompleteness_iscentric 1
_reflns_odcompleteness_theta 26.32
_olex2_refinement_description
;
1. Fixed Uiso
 At 1.2 times of:
  All C(H) groups, All C(H,H) groups, All N(H) groups
 At 1.5 times of:
  All O(H,H) groups
2. Restrained distances
 C12-N2 = N2-C11
 1.45 with sigma of 0.02
 Na4-O7W
 2.5 with sigma of 0.02
3. Uiso/Uaniso restraints and constraints
C1 \\sim C2 \\sim C3 \\sim C4 \\sim C5 \\sim C6 \\sim C7 \\sim C8 \\sim C9
\\sim C10 \\sim C11 \\sim C12 \\sim C13: within 3.8A with sigma of 0.01 and
sigma for terminal atoms of 0.03
N1 \\sim N2: within 3.8A with sigma of 0.01 and sigma for terminal atoms of 0.03
O1 \\sim O2 \\sim O3 \\sim O4 \\sim O5 \\sim O6 \\sim O7 \\sim O8 \\sim O9
\\sim O10 \\sim O11 \\sim O12 \\sim O13 \\sim O14 \\sim O15 \\sim O16 \\sim O17
\\sim O18 \\sim O19 \\sim O20 \\sim O21 \\sim O22 \\sim O23 \\sim O24 \\sim O25
\\sim O26 \\sim O27 \\sim O28 \\sim O29 \\sim O30 \\sim O31 \\sim O2AA \\sim
O2W \\sim O3AA \\sim O1AA \\sim O8W \\sim O1W \\sim O4W \\sim O3W \\sim O7W:
within 3.8A with sigma of 0.01 and sigma for terminal atoms of 0.03
Na1 \\sim O5 \\sim O1 \\sim O2: within 5A with sigma of 0.01 and sigma for
terminal atoms of 0.02
4. Others
 Fixed Sof: O1W(0.5) Na4(0.5) O7W(0.5)
5.a Free rotating group:
 O3W(H3WA,H3WB)
5.b Secondary CH2 refined with riding coordinates:
 C6(H6A,H6B), C7(H7A,H7B), C8(H8A,H8B)
5.c Aromatic/amide H refined with riding coordinates:
 C1(H1), C2(H2), C4(H4), C5(H5), C10(H10), C11(H11), C12(H12), C13(H13), N2(H2A)
;
_olex2_submission_special_instructions 'No special instructions were received'

loop_
_space_group_symop_operation_xyz
'x, y, z'
'-x, -y, -z'

loop_
_atom_site_label
_atom_site_type_symbol
_atom_site_fract_x
_atom_site_fract_y
_atom_site_fract_z
_atom_site_U_iso_or_equiv
_atom_site_adp_type
_atom_site_occupancy
_atom_site_site_symmetry_order
_atom_site_calc_flag
_atom_site_refinement_flags_posn
_atom_site_refinement_flags_adp
_atom_site_refinement_flags_occupancy
_atom_site_disorder_assembly
_atom_site_disorder_group
Mo1 Mo 0.56638(4) 0.26387(4) 0.32658(4) 0.01622(14) Uani 1 1 d . . . . .
Mo2 Mo 0.77587(4) -0.15103(4) 0.36222(4) 0.01608(14) Uani 1 1 d . . . . .
Mo3 Mo 0.74602(4) 0.11833(4) 0.35253(4) 0.01663(14) Uani 1 1 d . . . . .
Mo4 Mo 0.37071(4) 0.00239(4) 0.30236(4) 0.01529(14) Uani 1 1 d . . . . .
Mo5 Mo 0.61472(4) -0.20140(4) 0.34547(4) 0.01633(14) Uani 1 1 d . . . . .
Mo6 Mo 0.34866(4) 0.19715(4) 0.29616(4) 0.01608(14) Uani 1 1 d . . . . .
P1 P 0.61410(13) 0.06099(12) 0.21972(12) 0.0145(3) Uani 1 1 d . . . . .
P2 P 0.96215(13) -0.01805(14) 0.21917(14) 0.0213(4) Uani 1 1 d . . . . .
P3 P 0.44609(15) 0.40119(13) 0.13756(14) 0.0231(4) Uani 1 1 d . . . . .
P4 P 0.51159(15) -0.15430(14) 0.15515(14) 0.0220(4) Uani 1 1 d . . . . .
Sr1 Sr 0.83678(6) 0.08396(6) -0.00189(6) 0.0370(2) Uani 1 1 d . . . . .
Na1 Na 0.500000 0.000000 0.500000 0.0181(7) Uani 1 2 d S TU P . .
Na2 Na 0.4892(3) 0.2024(3) 0.0508(2) 0.0499(9) Uani 1 1 d . . . . .
O1 O 0.5959(3) 0.1253(3) 0.4226(3) 0.0174(9) Uani 1 1 d . U . . .
O2 O 0.3829(3) 0.0636(3) 0.3957(3) 0.0177(9) Uani 1 1 d . U . . .
O3 O 0.7811(3) -0.0457(3) 0.4332(3) 0.0187(9) Uani 1 1 d . U . . .
O4 O 0.4421(3) -0.1500(3) 0.3947(3) 0.0188(9) Uani 1 1 d . U . . .
O5 O 0.6260(3) -0.1335(3) 0.4344(3) 0.0178(9) Uani 1 1 d . U . . .
O6 O 0.5360(3) 0.1645(3) 0.2451(3) 0.0183(9) Uani 1 1 d . U . . .
O7 O 0.4023(4) 0.2620(3) 0.3744(3) 0.0193(9) Uani 1 1 d . U . . .
O8 O 0.7091(3) 0.0235(3) 0.2721(3) 0.0178(8) Uani 1 1 d . U . . .
O9 O 0.5755(4) -0.2252(4) 0.2331(4) 0.0253(10) Uani 1 1 d . U . . .
O10 O 0.7516(4) -0.1857(3) 0.2581(3) 0.0202(9) Uani 1 1 d . U . . .
O11 O 0.5650(4) 0.3464(3) 0.3862(4) 0.0243(11) Uani 1 1 d . U . . .
O12 O 0.4074(4) -0.0800(4) 0.1989(4) 0.0240(10) Uani 1 1 d . U . . .
O13 O 0.5514(3) -0.0271(3) 0.2627(3) 0.0180(9) Uani 1 1 d . U . . .
O14 O 0.3714(4) 0.1307(3) 0.1947(3) 0.0211(9) Uani 1 1 d . U . . .
O15 O 0.2138(4) 0.2382(4) 0.3319(4) 0.0287(11) Uani 1 1 d . U . . .
O16 O 0.2414(4) -0.0074(4) 0.3409(4) 0.0276(10) Uani 1 1 d . U . . .
O17 O 0.6508(4) 0.0770(4) 0.1105(4) 0.0246(10) Uani 1 1 d . U . . .
O18 O 0.3618(4) 0.3363(4) 0.1850(4) 0.0274(10) Uani 1 1 d . U . . .
O19 O 0.7096(4) 0.2405(3) 0.2431(3) 0.0226(10) Uani 1 1 d . U . . .
O20 O 0.9167(4) -0.1154(4) 0.2679(4) 0.0252(10) Uani 1 1 d . U . . .
O21 O 0.8954(4) 0.0748(4) 0.2625(4) 0.0263(10) Uani 1 1 d . U . . .
O22 O 0.8422(4) -0.2668(4) 0.4295(4) 0.0274(11) Uani 1 1 d . U . . .
O23 O 0.6337(4) -0.3299(3) 0.4095(4) 0.0268(11) Uani 1 1 d . U . . .
O24 O 0.5139(4) 0.3863(4) 0.2089(4) 0.0256(10) Uani 1 1 d . U . . .
O25 O 0.7925(4) 0.1630(4) 0.4179(4) 0.0263(11) Uani 1 1 d . U . . .
O26 O 0.3895(4) 0.5205(4) 0.1022(4) 0.0317(12) Uani 1 1 d . U . . .
O27 O 0.5846(4) -0.0832(4) 0.0733(4) 0.0377(13) Uani 1 1 d . U . . .
O28 O 0.4867(4) -0.2190(4) 0.1071(4) 0.0344(12) Uani 1 1 d . U . . .
O29 O 0.5206(5) 0.3601(4) 0.0491(4) 0.0362(12) Uani 1 1 d . U . . .
O30 O 0.9804(4) 0.0114(4) 0.1105(4) 0.0350(12) Uani 1 1 d . U . . .
O31 O 1.0752(4) -0.0546(4) 0.2485(4) 0.0363(12) Uani 1 1 d . U . . .
C1 C -0.2341(7) 0.2524(7) -0.3871(8) 0.0496(18) Uani 1 1 d . U . . .
H1 H -0.198530 0.180710 -0.383167 0.060 Uiso 1 1 calc R . . . .
C2 C -0.1803(7) 0.3197(6) -0.3834(8) 0.0465(17) Uani 1 1 d . U . . .
H2 H -0.108501 0.293788 -0.376663 0.056 Uiso 1 1 calc R . . . .
C3 C -0.2343(7) 0.4253(6) -0.3898(7) 0.0405(16) Uani 1 1 d . U . . .
C4 C -0.3394(7) 0.4590(6) -0.4007(8) 0.0468(18) Uani 1 1 d . U . . .
H4 H -0.376880 0.530607 -0.406070 0.056 Uiso 1 1 calc R . . . .
C5 C -0.3899(7) 0.3928(7) -0.4038(8) 0.0503(19) Uani 1 1 d . U . . .
H5 H -0.461460 0.417395 -0.411044 0.060 Uiso 1 1 calc R . . . .
C6 C -0.1827(7) 0.5058(7) -0.3894(8) 0.0504(17) Uani 1 1 d . U . . .
H6A H -0.234686 0.550363 -0.348984 0.060 Uiso 1 1 calc R . . . .
H6B H -0.169507 0.551857 -0.455325 0.060 Uiso 1 1 calc R . . . .
C7 C -0.0775(7) 0.4627(6) -0.3540(8) 0.0467(17) Uani 1 1 d . U . . .
H7A H -0.089649 0.418608 -0.287189 0.056 Uiso 1 1 calc R . . . .
H7B H -0.024257 0.417978 -0.393683 0.056 Uiso 1 1 calc R . . . .
C8 C -0.0343(7) 0.5522(7) -0.3594(9) 0.0542(18) Uani 1 1 d . U . . .
H8A H -0.021315 0.593845 -0.427083 0.065 Uiso 1 1 calc R . . . .
H8B H -0.091155 0.598644 -0.323416 0.065 Uiso 1 1 calc R . . . .
C9 C 0.0660(7) 0.5248(6) -0.3231(8) 0.0483(17) Uani 1 1 d . U . . .
C10 C 0.1194(8) 0.6031(7) -0.3472(9) 0.058(2) Uani 1 1 d . U . . .
H10 H 0.092824 0.670830 -0.386765 0.070 Uiso 1 1 calc R . . . .
C11 C 0.2084(8) 0.5830(7) -0.3144(9) 0.060(2) Uani 1 1 d D U . . .
H11 H 0.244834 0.635646 -0.332806 0.072 Uiso 1 1 calc R . . . .
C12 C 0.1953(7) 0.4090(7) -0.2295(8) 0.0539(19) Uani 1 1 d D U . . .
H12 H 0.221495 0.342301 -0.188393 0.065 Uiso 1 1 calc R . . . .
C13 C 0.1063(7) 0.4283(7) -0.2642(8) 0.0514(18) Uani 1 1 d . U . . .
H13 H 0.072292 0.374037 -0.247006 0.062 Uiso 1 1 calc R . . . .
H1A H -0.364(6) 0.257(6) -0.400(6) 0.02(2) Uiso 1 1 d . . . . .
N1 N -0.3351(6) 0.2900(6) -0.3962(6) 0.0417(19) Uani 1 1 d . U . . .
N2 N 0.2453(6) 0.4862(5) -0.2546(6) 0.051(2) Uani 1 1 d D U . . .
H2A H 0.301665 0.473982 -0.232345 0.061 Uiso 1 1 calc R . . . .
O2AA O 0.8508(5) -0.1242(5) 0.0688(5) 0.0518(16) Uani 1 1 d . U . . .
O2W O 0.7822(8) 0.2555(6) 0.0572(6) 0.086(2) Uani 1 1 d . U . . .
O3AA O 0.7109(5) 0.2409(6) -0.1148(5) 0.0612(18) Uani 1 1 d . U . . .
O1AA O 0.7617(5) 0.0063(5) -0.1052(5) 0.0492(16) Uani 1 1 d . U . . .
O8W O 0.9456(6) 0.2266(5) -0.1239(6) 0.065(2) Uani 1 1 d . U . . .
O1W O 0.2843(13) 0.3444(14) 0.0185(13) 0.088(5) Uani 0.5 1 d . U . A 1
Na4 Na 0.0324(7) 0.0537(8) 0.3721(7) 0.078(3) Uani 0.5 1 d D . . . .
O4W O 0.0129(6) 0.1093(7) 0.5123(7) 0.087(2) Uani 1 1 d . U . . .
O3W O 0.4086(6) 0.4363(5) -0.1679(7) 0.067(2) Uani 1 1 d . U . . .
H3WA H 0.449894 0.380525 -0.137599 0.101 Uiso 1 1 d G . . . .
H3WB H 0.444104 0.483205 -0.189119 0.101 Uiso 1 1 d G . . . .
O7W O 0.0563(12) 0.2005(11) 0.2495(12) 0.083(4) Uani 0.5 1 d D U . . .

loop_
_atom_site_aniso_label
_atom_site_aniso_U_11
_atom_site_aniso_U_22
_atom_site_aniso_U_33
_atom_site_aniso_U_23
_atom_site_aniso_U_13
_atom_site_aniso_U_12
Mo1 0.0179(3) 0.0153(3) 0.0169(3) -0.0037(2) -0.0031(2) -0.0073(2)
Mo2 0.0135(3) 0.0180(3) 0.0172(3) -0.0057(2) -0.0025(2) -0.0045(2)
Mo3 0.0154(3) 0.0192(3) 0.0173(3) -0.0058(2) -0.0014(2) -0.0081(2)
Mo4 0.0153(3) 0.0167(3) 0.0163(3) -0.0047(2) -0.0047(2) -0.0059(2)
Mo5 0.0166(3) 0.0167(3) 0.0181(3) -0.0064(2) -0.0042(2) -0.0051(2)
Mo6 0.0166(3) 0.0148(3) 0.0170(3) -0.0022(2) -0.0056(2) -0.0047(2)
P1 0.0147(8) 0.0166(8) 0.0133(9) -0.0039(6) -0.0019(7) -0.0064(6)
P2 0.0128(8) 0.0312(9) 0.0206(10) -0.0089(8) -0.0007(7) -0.0073(7)
P3 0.0329(10) 0.0168(8) 0.0199(10) 0.0007(7) -0.0087(8) -0.0103(8)
P4 0.0269(10) 0.0242(9) 0.0200(10) -0.0109(7) -0.0059(8) -0.0070(8)
Sr1 0.0297(4) 0.0500(5) 0.0307(5) -0.0119(4) -0.0015(3) -0.0134(4)
Na1 0.0165(17) 0.0183(16) 0.0209(19) -0.0045(14) -0.0041(14) -0.0071(14)
Na2 0.078(3) 0.0437(18) 0.0246(19) -0.0060(15) -0.0050(18) -0.0204(18)
O1 0.0194(19) 0.0167(18) 0.019(2) -0.0062(16) -0.0029(17) -0.0077(16)
O2 0.0204(19) 0.0158(18) 0.017(2) -0.0023(16) -0.0031(16) -0.0076(16)
O3 0.018(2) 0.021(2) 0.020(2) -0.0067(17) -0.0053(18) -0.0055(17)
O4 0.018(2) 0.0186(19) 0.021(2) -0.0037(17) -0.0029(17) -0.0077(16)
O5 0.0191(19) 0.0198(18) 0.015(2) -0.0051(16) -0.0020(16) -0.0070(16)
O6 0.0205(18) 0.0185(17) 0.019(2) -0.0044(15) -0.0054(16) -0.0087(15)
O7 0.022(2) 0.0182(19) 0.020(2) -0.0047(17) -0.0048(18) -0.0071(17)
O8 0.0177(18) 0.0210(18) 0.019(2) -0.0079(15) -0.0056(16) -0.0065(15)
O9 0.029(2) 0.027(2) 0.027(2) -0.0156(19) -0.0104(19) -0.0036(18)
O10 0.020(2) 0.0224(19) 0.023(2) -0.0101(17) -0.0052(18) -0.0064(17)
O11 0.026(3) 0.024(2) 0.029(3) -0.014(2) -0.006(2) -0.006(2)
O12 0.027(2) 0.029(2) 0.023(2) -0.0122(18) -0.0095(19) -0.0083(18)
O13 0.0183(18) 0.0188(18) 0.020(2) -0.0064(16) -0.0038(16) -0.0076(16)
O14 0.023(2) 0.0227(19) 0.019(2) -0.0032(17) -0.0091(17) -0.0067(17)
O15 0.021(2) 0.027(2) 0.039(3) -0.010(2) -0.010(2) -0.004(2)
O16 0.022(2) 0.032(2) 0.035(3) -0.011(2) -0.008(2) -0.0104(19)
O17 0.027(2) 0.030(2) 0.018(2) -0.0073(18) -0.0051(18) -0.0088(18)
O18 0.031(2) 0.025(2) 0.025(2) 0.0021(19) -0.011(2) -0.0111(19)
O19 0.023(2) 0.024(2) 0.021(2) -0.0048(18) -0.0013(18) -0.0105(18)
O20 0.017(2) 0.027(2) 0.029(2) -0.0093(19) -0.0001(18) -0.0061(18)
O21 0.020(2) 0.032(2) 0.030(2) -0.0127(19) 0.0025(19) -0.0119(18)
O22 0.022(2) 0.024(2) 0.034(3) -0.006(2) -0.007(2) -0.004(2)
O23 0.032(3) 0.017(2) 0.032(3) -0.004(2) -0.010(2) -0.007(2)
O24 0.032(2) 0.022(2) 0.025(2) -0.0027(18) -0.010(2) -0.0108(18)
O25 0.029(3) 0.030(2) 0.028(3) -0.009(2) -0.009(2) -0.014(2)
O26 0.035(3) 0.020(2) 0.035(3) -0.002(2) -0.009(2) -0.006(2)
O27 0.042(3) 0.048(3) 0.022(3) -0.009(2) 0.000(2) -0.017(3)
O28 0.045(3) 0.036(3) 0.033(3) -0.018(2) -0.020(2) -0.005(2)
O29 0.050(3) 0.027(2) 0.030(3) -0.005(2) -0.010(2) -0.009(2)
O30 0.036(3) 0.039(2) 0.028(3) -0.010(2) -0.001(2) -0.012(2)
O31 0.020(2) 0.046(3) 0.042(3) -0.009(2) -0.010(2) -0.007(2)
C1 0.042(4) 0.033(3) 0.080(4) -0.017(3) -0.022(3) -0.008(3)
C2 0.037(3) 0.032(3) 0.079(4) -0.015(3) -0.024(3) -0.009(3)
C3 0.033(3) 0.028(3) 0.068(4) -0.015(3) -0.020(3) -0.007(3)
C4 0.037(3) 0.029(3) 0.078(4) -0.015(3) -0.020(3) -0.006(3)
C5 0.037(3) 0.039(3) 0.081(5) -0.016(3) -0.023(3) -0.010(3)
C6 0.039(3) 0.032(3) 0.087(4) -0.017(3) -0.024(3) -0.009(3)
C7 0.037(3) 0.030(3) 0.082(4) -0.015(3) -0.024(3) -0.010(3)
C8 0.045(3) 0.036(3) 0.093(4) -0.017(3) -0.030(3) -0.012(3)
C9 0.041(3) 0.031(3) 0.086(4) -0.020(3) -0.028(3) -0.009(3)
C10 0.049(4) 0.042(3) 0.093(5) -0.010(3) -0.031(4) -0.018(3)
C11 0.050(4) 0.046(4) 0.094(5) -0.008(4) -0.031(4) -0.021(3)
C12 0.049(4) 0.038(3) 0.084(5) -0.019(3) -0.027(4) -0.010(3)
C13 0.045(3) 0.031(3) 0.089(4) -0.015(3) -0.025(3) -0.014(3)
N1 0.049(5) 0.040(4) 0.049(5) -0.007(3) -0.016(4) -0.029(4)
N2 0.041(4) 0.048(4) 0.078(6) -0.023(4) -0.026(4) -0.013(4)
O2AA 0.053(4) 0.059(4) 0.036(4) -0.014(3) 0.006(3) -0.018(3)
O2W 0.139(7) 0.065(4) 0.044(4) -0.016(3) 0.006(4) -0.035(4)
O3AA 0.052(4) 0.078(4) 0.056(4) -0.016(4) -0.020(3) -0.016(3)
O1AA 0.032(3) 0.077(4) 0.042(4) -0.014(3) -0.011(3) -0.017(3)
O8W 0.056(4) 0.058(4) 0.072(5) -0.017(4) 0.001(4) -0.018(3)
O1W 0.073(9) 0.107(10) 0.077(10) -0.001(8) -0.023(8) -0.034(8)
Na4 0.057(5) 0.113(7) 0.084(7) -0.052(6) -0.023(5) -0.013(5)
O4W 0.060(4) 0.111(5) 0.096(6) -0.043(5) -0.031(4) -0.003(4)
O3W 0.076(4) 0.037(3) 0.101(5) 0.003(3) -0.052(4) -0.022(3)
O7W 0.056(8) 0.081(8) 0.151(12) -0.069(8) -0.056(8) 0.004(7)

loop_
_atom_type_symbol
_atom_type_description
_atom_type_scat_dispersion_real
_atom_type_scat_dispersion_imag
_atom_type_scat_source
C C 0.0033 0.0016 'International Tables Vol C Tables 4.2.6.8 and 6.1.1.4'
H H 0.0000 0.0000 'International Tables Vol C Tables 4.2.6.8 and 6.1.1.4'
Mo Mo -1.6832 0.6857 'International Tables Vol C Tables 4.2.6.8 and 6.1.1.4'
N N 0.0061 0.0033 'International Tables Vol C Tables 4.2.6.8 and 6.1.1.4'
Na Na 0.0362 0.0249 'International Tables Vol C Tables 4.2.6.8 and 6.1.1.4'
O O 0.0106 0.0060 'International Tables Vol C Tables 4.2.6.8 and 6.1.1.4'
P P 0.1023 0.0942 'International Tables Vol C Tables 4.2.6.8 and 6.1.1.4'
Sr Sr -1.5307 3.2498 'International Tables Vol C Tables 4.2.6.8 and 6.1.1.4'

loop_
_geom_angle_atom_site_label_1
_geom_angle_atom_site_label_2
_geom_angle_atom_site_label_3
_geom_angle
_geom_angle_site_symmetry_1
_geom_angle_site_symmetry_3
O1 Mo1 Mo3 48.46(13) . .
O1 Mo1 O6 82.51(16) . .
O1 Mo1 O7 86.23(17) . .
O1 Mo1 O24 162.14(18) . .
O6 Mo1 Mo3 88.34(11) . .
O7 Mo1 Mo3 133.15(12) . .
O7 Mo1 O6 72.15(16) . .
O11 Mo1 Mo3 101.35(16) . .
O11 Mo1 O1 101.7(2) . .
O11 Mo1 O6 169.91(19) . .
O11 Mo1 O7 98.8(2) . .
O11 Mo1 O19 105.0(2) . .
O11 Mo1 O24 94.6(2) . .
O19 Mo1 Mo3 48.09(14) . .
O19 Mo1 O1 95.35(18) . .
O19 Mo1 O6 83.53(18) . .
O19 Mo1 O7 155.24(19) . .
O19 Mo1 O24 87.3(2) . .
O24 Mo1 Mo3 135.10(14) . .
O24 Mo1 O6 80.24(17) . .
O24 Mo1 O7 84.09(18) . .
O3 Mo2 Mo5 131.51(12) . .
O3 Mo2 O8 72.06(16) . .
O5 Mo2 Mo5 48.18(13) . .
O5 Mo2 O3 84.77(17) . .
O5 Mo2 O8 83.32(16) . .
O5 Mo2 O20 161.03(17) . .
O8 Mo2 Mo5 88.99(10) . .
O10 Mo2 Mo5 47.93(13) . .
O10 Mo2 O3 154.39(18) . .
O10 Mo2 O5 94.67(19) . .
O10 Mo2 O8 82.43(17) . .
O10 Mo2 O20 87.21(19) . .
O20 Mo2 Mo5 134.82(14) . .
O20 Mo2 O3 85.46(18) . .
O20 Mo2 O8 78.21(17) . .
O22 Mo2 Mo5 102.40(16) . .
O22 Mo2 O3 99.1(2) . .
O22 Mo2 O5 103.5(2) . .
O22 Mo2 O8 168.57(19) . .
O22 Mo2 O10 105.9(2) . .
O22 Mo2 O20 94.1(2) . .
Mo1 Mo3 Na4 147.70(15) . 1_655
O1 Mo3 Mo1 48.25(12) . .
O1 Mo3 O3 85.96(17) . .
O1 Mo3 O8 82.92(17) . .
O1 Mo3 O21 160.99(18) . .
O1 Mo3 Na4 146.4(2) . 1_655
O3 Mo3 Mo1 132.98(12) . .
O3 Mo3 O8 72.22(16) . .
O3 Mo3 Na4 75.97(19) . 1_655
O8 Mo3 Mo1 89.53(11) . .
O8 Mo3 Na4 116.91(18) . 1_655
O19 Mo3 Mo1 48.02(14) . .
O19 Mo3 O1 95.07(18) . .
O19 Mo3 O3 156.65(18) . .
O19 Mo3 O8 84.73(17) . .
O19 Mo3 O21 86.8(2) . .
O19 Mo3 Na4 112.7(2) . 1_655
O21 Mo3 Mo1 134.39(14) . .
O21 Mo3 O3 84.94(18) . .
O21 Mo3 O8 78.42(17) . .
O21 Mo3 Na4 45.5(2) . 1_655
O25 Mo3 Mo1 102.21(17) . .
O25 Mo3 O1 102.7(2) . .
O25 Mo3 O3 97.3(2) . .
O25 Mo3 O8 167.9(2) . .
O25 Mo3 O19 105.2(2) . .
O25 Mo3 O21 95.0(2) . .
O25 Mo3 Na4 53.2(2) . 1_655
O2 Mo4 Mo6 48.29(12) . .
O2 Mo4 O4 85.51(17) . .
O2 Mo4 O12 162.87(18) . .
O2 Mo4 O13 82.94(17) . .
O4 Mo4 Mo6 132.59(12) . .
O4 Mo4 O13 71.04(16) . .
O12 Mo4 Mo6 135.11(13) . .
O12 Mo4 O4 85.64(18) . .
O12 Mo4 O13 80.32(17) . .
O13 Mo4 Mo6 90.43(11) . .
O14 Mo4 Mo6 48.33(14) . .
O14 Mo4 O2 95.17(18) . .
O14 Mo4 O4 155.57(18) . .
O14 Mo4 O12 86.94(19) . .
O14 Mo4 O13 84.78(17) . .
O16 Mo4 Mo6 102.52(16) . .
O16 Mo4 O2 102.5(2) . .
O16 Mo4 O4 96.8(2) . .
O16 Mo4 O12 93.1(2) . .
O16 Mo4 O13 166.41(19) . .
O16 Mo4 O14 106.9(2) . .
O4 Mo5 Mo2 133.17(12) . .
O4 Mo5 O13 70.34(15) . .
O5 Mo5 Mo2 48.31(13) . .
O5 Mo5 O4 86.52(17) . .
O5 Mo5 O9 161.96(18) . .
O5 Mo5 O13 81.66(17) . .
O9 Mo5 Mo2 134.51(14) . .
O9 Mo5 O4 84.21(18) . .
O9 Mo5 O13 80.66(17) . .
O10 Mo5 Mo2 47.76(13) . .
O10 Mo5 O4 153.65(18) . .
O10 Mo5 O5 94.62(18) . .
O10 Mo5 O9 86.99(19) . .
O10 Mo5 O13 83.75(17) . .
O13 Mo5 Mo2 88.74(11) . .
O23 Mo5 Mo2 102.91(16) . .
O23 Mo5 O4 98.3(2) . .
O23 Mo5 O5 102.9(2) . .
O23 Mo5 O9 93.7(2) . .
O23 Mo5 O10 107.0(2) . .
O23 Mo5 O13 167.7(2) . .
Mo4 Mo6 Na2 80.72(6) . .
O2 Mo6 Mo4 48.41(13) . .
O2 Mo6 Na2 117.29(14) . .
O2 Mo6 O6 83.77(16) . .
O2 Mo6 O7 85.55(17) . .
O2 Mo6 O14 95.21(18) . .
O2 Mo6 O18 162.35(18) . .
O6 Mo6 Mo4 87.77(10) . .
O6 Mo6 Na2 56.46(13) . .
O7 Mo6 Mo4 132.03(12) . .
O7 Mo6 Na2 118.32(14) . .
O7 Mo6 O6 72.32(16) . .
O14 Mo6 Mo4 48.24(13) . .
O14 Mo6 Na2 38.14(14) . .
O14 Mo6 O6 80.39(17) . .
O14 Mo6 O7 152.47(18) . .
O14 Mo6 O18 86.57(19) . .
O15 Mo6 Mo4 100.36(16) . .
O15 Mo6 Na2 124.6(2) . .
O15 Mo6 O2 101.5(2) . .
O15 Mo6 O6 171.87(19) . .
O15 Mo6 O7 101.7(2) . .
O15 Mo6 O14 105.0(2) . .
O15 Mo6 O18 94.9(2) . .
O18 Mo6 Mo4 134.61(15) . .
O18 Mo6 Na2 55.82(16) . .
O18 Mo6 O6 79.20(17) . .
O18 Mo6 O7 84.87(18) . .
Na2 P1 Sr1 76.90(8) . .
O6 P1 Sr1 119.05(18) . .
O6 P1 Na2 69.95(19) . .
O6 P1 O13 107.7(2) . .
O8 P1 Sr1 82.42(18) . .
O8 P1 Na2 154.18(19) . .
O8 P1 O6 108.1(2) . .
O8 P1 O13 107.5(2) . .
O13 P1 Sr1 126.39(18) . .
O13 P1 Na2 97.21(19) . .
O17 P1 Sr1 31.46(18) . .
O17 P1 Na2 49.64(19) . .
O17 P1 O6 111.8(3) . .
O17 P1 O8 113.3(3) . .
O17 P1 O13 108.3(3) . .
O20 P2 Sr1 103.7(2) . 2_755
O20 P2 O31 104.5(3) . .
O20 P2 Na4 112.8(3) . 1_655
O21 P2 Sr1 142.6(2) . 2_755
O21 P2 O20 111.8(3) . .
O21 P2 O31 105.4(3) . .
O21 P2 Na4 55.1(3) . 1_655
O30 P2 Sr1 38.1(2) . 2_755
O30 P2 O20 112.0(3) . .
O30 P2 O21 113.8(3) . .
O30 P2 O31 108.6(3) . .
O30 P2 Na4 134.4(3) . 1_655
O31 P2 Sr1 75.4(2) . 2_755
O31 P2 Na4 51.2(3) . 1_655
Na4 P2 Sr1 120.29(17) 1_655 2_755
O18 P3 Na2 65.3(2) . .
O18 P3 O26 110.0(3) . .
O18 P3 O29 107.1(3) . .
O24 P3 Na2 117.8(2) . .
O24 P3 O18 111.2(3) . .
O24 P3 O26 109.2(3) . .
O24 P3 O29 109.7(3) . .
O26 P3 Na2 131.0(2) . .
O26 P3 O29 109.5(3) . .
O29 P3 Na2 42.5(2) . .
O9 P4 Na2 128.4(2) . 2_655
O9 P4 O12 110.1(3) . .
O9 P4 O27 108.0(3) . .
O12 P4 Na2 116.5(2) . 2_655
O12 P4 O27 108.8(3) . .
O27 P4 Na2 77.1(2) . 2_655
O28 P4 Na2 30.5(2) . 2_655
O28 P4 O9 111.5(3) . .
O28 P4 O12 111.3(3) . .
O28 P4 O27 107.0(3) . .
P1 Sr1 Sr1 123.19(4) . 2_755
P1 Sr1 Na2 45.51(5) . .
P2 Sr1 P1 159.36(4) 2_755 .
P2 Sr1 Sr1 56.70(3) 2_755 2_755
P2 Sr1 Na2 131.24(6) 2_755 .
Sr1 Sr1 Na2 167.67(5) 2_755 .
O17 Sr1 P1 17.99(11) . .
O17 Sr1 P2 147.42(11) . 2_755
O17 Sr1 Sr1 137.51(11) . 2_755
O17 Sr1 Na2 30.30(11) . .
O17 Sr1 O30 149.01(15) . 2_755
O17 Sr1 O30 107.39(16) . .
O17 Sr1 O2AA 76.43(17) . .
O17 Sr1 O2W 77.8(2) . .
O17 Sr1 O3AA 80.52(19) . .
O17 Sr1 O1AA 81.40(16) . .
O17 Sr1 O8W 140.26(18) . .
O30 Sr1 P1 89.85(12) . .
O30 Sr1 P1 149.06(12) 2_755 .
O30 Sr1 P2 94.76(12) . 2_755
O30 Sr1 P2 20.06(12) 2_755 2_755
O30 Sr1 Sr1 38.45(12) . 2_755
O30 Sr1 Sr1 37.79(12) 2_755 2_755
O30 Sr1 Na2 147.73(13) 2_755 .
O30 Sr1 Na2 133.66(13) . .
O30 Sr1 O30 76.25(19) . 2_755
O30 Sr1 O2AA 75.89(18) . .
O30 Sr1 O3AA 152.45(19) . .
O30 Sr1 O1AA 137.87(18) . .
O30 Sr1 O1AA 76.77(17) 2_755 .
O30 Sr1 O8W 89.7(2) . .
O2AA Sr1 P1 75.10(14) . .
O2AA Sr1 P2 86.53(14) . 2_755
O2AA Sr1 Sr1 71.20(14) . 2_755
O2AA Sr1 Na2 98.59(14) . .
O2AA Sr1 O30 74.75(17) . 2_755
O2AA Sr1 O3AA 131.5(2) . .
O2AA Sr1 O1AA 66.1(2) . .
O2AA Sr1 O8W 143.3(2) . .
O2W Sr1 P1 71.19(18) . .
O2W Sr1 P2 129.28(18) . 2_755
O2W Sr1 Sr1 111.5(2) . 2_755
O2W Sr1 Na2 71.7(2) . .
O2W Sr1 O30 83.8(2) . .
O2W Sr1 O30 132.7(2) . 2_755
O2W Sr1 O2AA 140.4(2) . .
O2W Sr1 O3AA 72.0(3) . .
O2W Sr1 O1AA 137.8(3) . .
O2W Sr1 O8W 68.4(2) . .
O3AA Sr1 P1 94.31(16) . .
O3AA Sr1 P2 90.85(16) . 2_755
O3AA Sr1 Sr1 141.93(16) . 2_755
O3AA Sr1 Na2 50.23(16) . .
O3AA Sr1 O30 110.9(2) . 2_755
O3AA Sr1 O1AA 68.6(2) . .
O3AA Sr1 O8W 69.7(2) . .
O1AA Sr1 P1 97.16(13) . .
O1AA Sr1 P2 66.26(13) . 2_755
O1AA Sr1 Sr1 108.74(13) . 2_755
O1AA Sr1 Na2 71.82(14) . .
O8W Sr1 P1 139.43(16) . .
O8W Sr1 P2 60.85(16) . 2_755
O8W Sr1 Sr1 76.54(15) . 2_755
O8W Sr1 Na2 115.19(16) . .
O8W Sr1 O30 69.05(18) . 2_755
O8W Sr1 O1AA 109.9(2) . .
O1 Na1 O1 180.0 2_656 .
O1 Na1 O2 96.57(15) . .
O1 Na1 O2 83.43(15) . 2_656
O1 Na1 O2 96.57(15) 2_656 2_656
O1 Na1 O2 83.43(15) 2_656 .
O1 Na1 O5 95.66(15) . .
O1 Na1 O5 95.66(15) 2_656 2_656
O1 Na1 O5 84.34(15) 2_656 .
O1 Na1 O5 84.34(15) . 2_656
O2 Na1 O2 180.0 2_656 .
O2 Na1 O5 80.61(16) . 2_656
O2 Na1 O5 99.39(16) . .
O2 Na1 O5 99.39(16) 2_656 2_656
O2 Na1 O5 80.61(16) 2_656 .
O5 Na1 O5 180.00(16) 2_656 .
Mo6 Na2 Sr1 117.24(9) . .
P1 Na2 Mo6 61.60(7) . .
P1 Na2 P3 86.15(10) . .
P1 Na2 P4 130.89(12) . 2_655
P1 Na2 Sr1 57.59(7) . .
P3 Na2 Mo6 58.69(7) . .
P3 Na2 P4 140.36(12) . 2_655
P3 Na2 Sr1 102.49(10) . .
P4 Na2 Mo6 144.76(13) 2_655 .
P4 Na2 Sr1 90.12(9) 2_655 .
O6 Na2 Mo6 40.29(9) . .
O6 Na2 P1 29.06(9) . .
O6 Na2 P3 59.18(11) . .
O6 Na2 P4 159.73(15) . 2_655
O6 Na2 Sr1 77.52(12) . .
O14 Na2 Mo6 30.31(12) . .
O14 Na2 P1 68.33(14) . .
O14 Na2 P3 87.62(15) . .
O14 Na2 P4 116.36(17) . 2_655
O14 Na2 Sr1 123.70(16) . .
O14 Na2 O6 60.73(15) . .
O14 Na2 O17 92.00(19) . .
O14 Na2 O18 61.10(16) . .
O14 Na2 O1W 78.9(4) . .
O17 Na2 Mo6 89.62(15) . .
O17 Na2 P1 28.03(12) . .
O17 Na2 P3 102.23(16) . .
O17 Na2 P4 107.56(16) . 2_655
O17 Na2 Sr1 31.72(12) . .
O17 Na2 O6 54.36(16) . .
O17 Na2 O18 110.14(19) . .
O17 Na2 O1W 169.5(4) . .
O18 Na2 Mo6 35.53(10) . .
O18 Na2 P1 85.14(13) . .
O18 Na2 P3 28.11(10) . .
O18 Na2 P4 142.27(16) . 2_655
O18 Na2 Sr1 123.76(14) . .
O18 Na2 O6 56.38(14) . .
O28 Na2 Mo6 158.5(2) 2_655 .
O28 Na2 P1 136.8(2) 2_655 .
O28 Na2 P3 123.67(18) 2_655 .
O28 Na2 P4 19.91(14) 2_655 2_655
O28 Na2 Sr1 83.85(17) 2_655 .
O28 Na2 O6 161.2(2) 2_655 .
O28 Na2 O14 134.8(2) 2_655 .
O28 Na2 O17 109.3(2) 2_655 .
O28 Na2 O18 136.3(2) 2_655 .
O28 Na2 O29 102.7(2) 2_655 .
O28 Na2 O1W 81.1(4) 2_655 .
O29 Na2 Mo6 84.28(17) . .
O29 Na2 P1 92.94(18) . .
O29 Na2 P3 26.52(15) . .
O29 Na2 P4 122.22(18) . 2_655
O29 Na2 Sr1 84.65(17) . .
O29 Na2 O6 73.09(18) . .
O29 Na2 O14 113.9(2) . .
O29 Na2 O17 97.1(2) . .
O29 Na2 O18 54.34(18) . .
O29 Na2 O1W 82.0(4) . .
O1W Na2 Mo6 79.8(4) . .
O1W Na2 P1 141.4(4) . .
O1W Na2 P3 72.4(4) . .
O1W Na2 P4 81.5(4) . 2_655
O1W Na2 Sr1 157.1(4) . .
O1W Na2 O6 115.8(4) . .
O1W Na2 O18 60.9(4) . .
Mo1 O1 Mo3 83.28(17) . .
Mo1 O1 Na1 132.5(2) . .
Mo3 O1 Na1 133.5(2) . .
Mo4 O2 Na1 130.4(2) . .
Mo6 O2 Mo4 83.31(18) . .
Mo6 O2 Na1 132.6(2) . .
Mo2 O3 Mo3 114.4(2) . .
Mo5 O4 Mo4 112.27(19) . .
Mo2 O5 Na1 133.9(2) . .
Mo5 O5 Mo2 83.51(18) . .
Mo5 O5 Na1 129.8(2) . .
Mo1 O6 Na2 136.95(18) . .
Mo6 O6 Mo1 99.33(17) . .
Mo6 O6 Na2 83.25(15) . .
P1 O6 Mo1 126.9(2) . .
P1 O6 Mo6 125.4(2) . .
P1 O6 Na2 81.0(2) . .
Mo6 O7 Mo1 115.1(2) . .
Mo3 O8 Mo2 100.28(17) . .
P1 O8 Mo2 125.2(2) . .
P1 O8 Mo3 126.4(2) . .
P4 O9 Mo5 134.7(3) . .
Mo2 O10 Mo5 84.31(19) . .
P4 O12 Mo4 133.7(3) . .
Mo4 O13 Mo5 104.47(17) . .
P1 O13 Mo4 125.6(2) . .
P1 O13 Mo5 126.8(2) . .
Mo4 O14 Mo6 83.43(19) . .
Mo4 O14 Na2 140.3(2) . .
Mo6 O14 Na2 111.6(2) . .
Mo4 O16 Na4 158.6(3) . .
P1 O17 Sr1 130.6(3) . .
P1 O17 Na2 102.3(2) . .
Na2 O17 Sr1 118.0(2) . .
Mo6 O18 Na2 88.65(17) . .
P3 O18 Mo6 136.1(3) . .
P3 O18 Na2 86.5(2) . .
Mo1 O19 Mo3 83.90(18) . .
P2 O20 Mo2 137.7(3) . .
Mo3 O21 Na4 101.4(3) . 1_655
P2 O21 Mo3 138.4(3) . .
P2 O21 Na4 97.4(3) . 1_655
P3 O24 Mo1 135.4(3) . .
P4 O28 Na2 129.6(3) . 2_655
P3 O29 Na2 111.0(3) . .
P2 O30 Sr1 129.3(3) . .
P2 O30 Sr1 121.8(3) . 2_755
Sr1 O30 Sr1 103.75(19) . 2_755
P2 O31 Na4 100.6(3) . 1_655
C2 C1 H1 120.1 . .
N1 C1 H1 120.1 . .
N1 C1 C2 119.7(8) . .
C1 C2 H2 120.4 . .
C3 C2 C1 119.1(8) . .
C3 C2 H2 120.4 . .
C2 C3 C6 123.5(7) . .
C4 C3 C2 117.8(7) . .
C4 C3 C6 118.7(7) . .
C3 C4 H4 118.9 . .
C5 C4 C3 122.2(8) . .
C5 C4 H4 118.9 . .
C4 C5 H5 120.8 . .
C4 C5 N1 118.4(8) . .
N1 C5 H5 120.8 . .
C3 C6 H6A 108.0 . .
C3 C6 H6B 108.0 . .
C3 C6 C7 117.1(7) . .
H6A C6 H6B 107.3 . .
C7 C6 H6A 108.0 . .
C7 C6 H6B 108.0 . .
C6 C7 H7A 109.4 . .
C6 C7 H7B 109.4 . .
H7A C7 H7B 108.0 . .
C8 C7 C6 111.3(7) . .
C8 C7 H7A 109.4 . .
C8 C7 H7B 109.4 . .
C7 C8 H8A 107.6 . .
C7 C8 H8B 107.6 . .
H8A C8 H8B 107.1 . .
C9 C8 C7 118.8(7) . .
C9 C8 H8A 107.6 . .
C9 C8 H8B 107.6 . .
C10 C9 C8 118.8(8) . .
C13 C9 C8 123.7(8) . .
C13 C9 C10 117.5(8) . .
C9 C10 H10 119.5 . .
C11 C10 C9 120.9(9) . .
C11 C10 H10 119.5 . .
C10 C11 H11 120.1 . .
C10 C11 N2 119.8(8) . .
N2 C11 H11 120.1 . .
C13 C12 H12 120.1 . .
N2 C12 H12 120.1 . .
N2 C12 C13 119.7(9) . .
C9 C13 C12 121.3(8) . .
C9 C13 H13 119.3 . .
C12 C13 H13 119.3 . .
C1 N1 C5 122.8(8) . .
C1 N1 H1A 121(6) . .
C5 N1 H1A 116(6) . .
C11 N2 H2A 119.7 . .
C12 N2 C11 120.7(8) . .
C12 N2 H2A 119.7 . .
P2 Na4 Mo3 57.12(13) 1_455 1_455
P2 Na4 Na4 123.4(4) 1_455 2_556
O16 Na4 Mo3 163.5(4) . 1_455
O16 Na4 P2 106.6(3) . 1_455
O16 Na4 O21 130.5(4) . 1_455
O16 Na4 O31 79.1(3) . 1_455
O16 Na4 Na4 100.3(4) . 2_556
O21 Na4 Mo3 33.12(14) 1_455 1_455
O21 Na4 P2 27.46(14) 1_455 1_455
O21 Na4 Na4 119.9(4) 1_455 2_556
O31 Na4 Mo3 85.0(2) 1_455 1_455
O31 Na4 P2 28.27(14) 1_455 1_455
O31 Na4 O21 55.4(2) 1_455 1_455
O31 Na4 Na4 123.9(5) 1_455 2_556
Na4 Na4 Mo3 92.2(3) 2_556 1_455
O4W Na4 Mo3 102.3(3) . 1_455
O4W Na4 Mo3 81.2(3) 2_556 1_455
O4W Na4 P2 83.5(3) 2_556 1_455
O4W Na4 P2 158.1(4) . 1_455
O4W Na4 O16 94.2(4) . .
O4W Na4 O16 100.7(4) 2_556 .
O4W Na4 O21 134.5(4) . 1_455
O4W Na4 O21 91.9(4) 2_556 1_455
O4W Na4 O31 82.0(4) 2_556 1_455
O4W Na4 O31 165.1(5) . 1_455
O4W Na4 Na4 43.7(3) . 2_556
O4W Na4 Na4 42.5(3) 2_556 2_556
O4W Na4 O4W 86.2(5) . 2_556
O7W Na4 Mo3 90.7(4) . 1_455
O7W Na4 P2 86.5(4) . 1_455
O7W Na4 O16 85.1(5) . .
O7W Na4 O21 77.7(4) . 1_455
O7W Na4 O31 90.7(5) . 1_455
O7W Na4 Na4 145.4(6) . 2_556
O7W Na4 O4W 102.1(6) . .
O7W Na4 O4W 169.5(6) . 2_556
Na4 O4W Na4 93.8(5) . 2_556
H3WA O3W H3WB 104.5 . .

loop_
_geom_bond_atom_site_label_1
_geom_bond_atom_site_label_2
_geom_bond_distance
_geom_bond_site_symmetry_2
Mo1 Mo3 2.5906(8) .
Mo1 O1 1.946(4) .
Mo1 O6 2.324(4) .
Mo1 O7 2.104(4) .
Mo1 O11 1.670(4) .
Mo1 O19 1.937(5) .
Mo1 O24 2.078(5) .
Mo2 Mo5 2.5908(7) .
Mo2 O3 2.111(4) .
Mo2 O5 1.947(4) .
Mo2 O8 2.327(4) .
Mo2 O10 1.927(5) .
Mo2 O20 2.080(5) .
Mo2 O22 1.676(5) .
Mo3 O1 1.953(4) .
Mo3 O3 2.124(4) .
Mo3 O8 2.309(4) .
Mo3 O19 1.939(5) .
Mo3 O21 2.071(5) .
Mo3 O25 1.671(5) .
Mo3 Na4 3.716(8) 1_655
Mo4 Mo6 2.5751(7) .
Mo4 O2 1.939(4) .
Mo4 O4 2.156(4) .
Mo4 O12 2.081(5) .
Mo4 O13 2.238(4) .
Mo4 O14 1.934(4) .
Mo4 O16 1.690(5) .
Mo5 O4 2.148(4) .
Mo5 O5 1.943(4) .
Mo5 O9 2.066(5) .
Mo5 O10 1.933(5) .
Mo5 O13 2.282(4) .
Mo5 O23 1.667(4) .
Mo6 Na2 3.569(4) .
Mo6 O2 1.935(4) .
Mo6 O6 2.324(4) .
Mo6 O7 2.095(4) .
Mo6 O14 1.936(5) .
Mo6 O15 1.673(5) .
Mo6 O18 2.075(5) .
P1 Sr1 3.7270(18) .
P1 Na2 3.149(4) .
P1 O6 1.549(5) .
P1 O8 1.544(4) .
P1 O13 1.557(4) .
P1 O17 1.515(5) .
P2 Sr1 3.705(2) 2_755
P2 O20 1.522(5) .
P2 O21 1.520(5) .
P2 O30 1.496(6) .
P2 O31 1.574(5) .
P2 Na4 3.268(9) 1_655
P3 Na2 3.243(4) .
P3 O18 1.531(5) .
P3 O24 1.526(5) .
P3 O26 1.533(5) .
P3 O29 1.551(6) .
P4 Na2 3.381(4) 2_655
P4 O9 1.515(5) .
P4 O12 1.538(5) .
P4 O27 1.583(6) .
P4 O28 1.494(5) .
Sr1 Sr1 4.2045(16) 2_755
Sr1 Na2 4.300(4) .
Sr1 O17 2.560(5) .
Sr1 O30 2.653(6) .
Sr1 O30 2.692(5) 2_755
Sr1 O2AA 2.654(6) .
Sr1 O2W 2.613(8) .
Sr1 O3AA 2.661(7) .
Sr1 O1AA 2.725(6) .
Sr1 O8W 2.677(7) .
Na1 O1 2.281(4) 2_656
Na1 O1 2.281(4) .
Na1 O2 2.298(4) .
Na1 O2 2.298(4) 2_656
Na1 O5 2.312(4) 2_656
Na1 O5 2.312(4) .
Na2 O6 2.995(6) .
Na2 O14 2.370(6) .
Na2 O17 2.456(6) .
Na2 O18 2.953(6) .
Na2 O28 2.227(6) 2_655
Na2 O29 2.346(6) .
Na2 O1W 2.845(17) .
O16 Na4 2.580(10) .
O21 Na4 2.703(10) 1_655
O31 Na4 2.589(11) 1_655
C1 H1 0.9300 .
C1 C2 1.382(11) .
C1 N1 1.307(11) .
C2 H2 0.9300 .
C2 C3 1.372(11) .
C3 C4 1.369(11) .
C3 C6 1.500(11) .
C4 H4 0.9300 .
C4 C5 1.330(11) .
C5 H5 0.9300 .
C5 N1 1.340(11) .
C6 H6A 0.9700 .
C6 H6B 0.9700 .
C6 C7 1.513(11) .
C7 H7A 0.9700 .
C7 H7B 0.9700 .
C7 C8 1.505(10) .
C8 H8A 0.9700 .
C8 H8B 0.9700 .
C8 C9 1.485(12) .
C9 C10 1.383(12) .
C9 C13 1.350(12) .
C10 H10 0.9300 .
C10 C11 1.335(13) .
C11 H11 0.9300 .
C11 N2 1.346(10) .
C12 H12 0.9300 .
C12 C13 1.353(12) .
C12 N2 1.336(10) .
C13 H13 0.9300 .
N1 H1A 0.72(7) .
N2 H2A 0.8600 .
Na4 Na4 3.53(2) 2_556
Na4 O4W 2.394(13) .
Na4 O4W 2.448(14) 2_556
Na4 O7W 2.251(15) .
O3W H3WA 0.8500 .
O3W H3WB 0.8502 .
